data_7245171
loop_
_publ_author_name
'Wang, Yingying'
'Yang, Pengpeng'
'Li, Zihan'
'Shi, Yuzhong'
'Fu, Jinqiu'
'Zhang, Yajie'
'Zhang, Keke'
'Zhuang, Wei'
'Ying, Hanjie'

_publ_section_title
;
 Discovery and characterization of new crystal forms of bio-based nylon 4F
 salt
;
_journal_name_full CrystEngComm
_journal_paper_doi 10.1039/D2CE00388K
_journal_year 2022
_chemical_formula_moiety '2(C2 H7 N), C6 H2 O5, H2 O'
_chemical_formula_sum 'C10 H18 N2 O6'
_chemical_formula_weight 262.26
_space_group_crystal_system triclinic
_space_group_IT_number 2
_space_group_name_Hall '-P 1'
_space_group_name_H-M_alt 'P -1'
_atom_sites_solution_hydrogens mixed
_atom_sites_solution_primary direct
_audit_creation_date 2022-07-04
_audit_creation_method
;
Olex2 1.3
(compiled 2020.11.12 svn.r5f609507 for OlexSys, GUI svn.r6226)
;
_audit_update_record
;
2022-07-07 deposited with the CCDC.	2022-07-07 downloaded from the CCDC.
;
_cell_angle_alpha 83.234(3)
_cell_angle_beta 74.443(2)
_cell_angle_gamma 84.182(3)
_cell_formula_units_Z 2
_cell_length_a 6.9385(6)
_cell_length_b 9.2887(8)
_cell_length_c 10.7058(9)
_cell_measurement_reflns_used 1187
_cell_measurement_temperature 298(2)
_cell_measurement_theta_max 26.069
_cell_measurement_theta_min 2.256
_cell_volume 658.32(10)
_computing_cell_refinement 'Bruker SMART'
_computing_data_collection 'Bruker SMART'
_computing_data_reduction 'Bruker SAINT'
_computing_molecular_graphics 'Olex2 1.3 (Dolomanov et al., 2009)'
_computing_publication_material 'Olex2 1.3 (Dolomanov et al., 2009)'
_computing_structure_refinement 'SHELXL 2018/3 (Sheldrick, 2015)'
_computing_structure_solution 'SHELXS-1997  (Sheldrick, 2008)'
_diffrn_ambient_temperature 298.15
_diffrn_measured_fraction_theta_full 0.971
_diffrn_measured_fraction_theta_max 0.961
_diffrn_measurement_device_type 'CCD area detector'
_diffrn_measurement_method 'phi and omega scans'
_diffrn_radiation_type MoK\a
_diffrn_radiation_wavelength 0.71073
_diffrn_reflns_av_R_equivalents 0.0272
_diffrn_reflns_av_unetI/netI 0.0656
_diffrn_reflns_Laue_measured_fraction_full 0.971
_diffrn_reflns_Laue_measured_fraction_max 0.961
_diffrn_reflns_limit_h_max 8
_diffrn_reflns_limit_h_min -6
_diffrn_reflns_limit_k_max 11
_diffrn_reflns_limit_k_min -8
_diffrn_reflns_limit_l_max 13
_diffrn_reflns_limit_l_min -9
_diffrn_reflns_number 3620
_diffrn_reflns_point_group_measured_fraction_full 0.971
_diffrn_reflns_point_group_measured_fraction_max 0.961
_diffrn_reflns_theta_full 25.242
_diffrn_reflns_theta_max 26.372
_diffrn_reflns_theta_min 2.214
_exptl_absorpt_coefficient_mu 0.110
_exptl_absorpt_correction_T_max 0.9784
_exptl_absorpt_correction_T_min 0.9627
_exptl_absorpt_correction_type multi-scan
_exptl_absorpt_process_details sadabs
_exptl_crystal_colour colorless
_exptl_crystal_density_diffrn 1.323
_exptl_crystal_density_method 'not measured'
_exptl_crystal_description block
_exptl_crystal_F_000 280
_exptl_crystal_size_max 0.35
_exptl_crystal_size_mid 0.33
_exptl_crystal_size_min 0.2
_refine_diff_density_max 0.663
_refine_diff_density_min -0.280
_refine_diff_density_rms 0.055
_refine_ls_extinction_coef 0.050(10)
_refine_ls_extinction_expression Fc^*^=kFc[1+0.001xFc^2^\l^3^/sin(2\q)]^-1/4^
_refine_ls_extinction_method 'SHELXL-2018/3 (Sheldrick 2018)'
_refine_ls_goodness_of_fit_ref 1.074
_refine_ls_hydrogen_treatment mixed
_refine_ls_matrix_type full
_refine_ls_number_parameters 182
_refine_ls_number_reflns 2591
_refine_ls_number_restraints 20
_refine_ls_restrained_S_all 1.074
_refine_ls_R_factor_all 0.0987
_refine_ls_R_factor_gt 0.0673
_refine_ls_shift/su_max 0.000
_refine_ls_shift/su_mean 0.000
_refine_ls_structure_factor_coef Fsqd
_refine_ls_weighting_details 'w=1/[\s^2^(Fo^2^)+(0.0781P)^2^+0.2879P] where P=(Fo^2^+2Fc^2^)/3'
_refine_ls_weighting_scheme calc
_refine_ls_wR_factor_gt 0.1665
_refine_ls_wR_factor_ref 0.1831
_reflns_Friedel_coverage 0.000
_reflns_number_gt 1735
_reflns_number_total 2591
_reflns_threshold_expression 'I > 2\s(I)'
_cod_data_source_file d2ce00388k2.cif
_cod_data_source_block 210519d
_cod_database_code 7245171
_shelx_shelxl_version_number 2018/3
_shelx_space_group_comment
;
The symmetry employed for this shelxl refinement is uniquely defined
by the following loop, which should always be used as a source of
symmetry information in preference to the above space-group names.
They are only intended as comments.
;
_shelx_estimated_absorpt_t_max 0.978
_shelx_estimated_absorpt_t_min 0.963
_olex2_refinement_description
;
1. Fixed Uiso
 At 1.2 times of:
  All C(H) groups, All C(H,H) groups, All C(H,H,H,H) groups, All O(H,H) groups
 At 1.5 times of:
  All N(H,H,H) groups
2. Restrained distances
 C9-C10' = C9-C10
 1.53 with sigma of 0.01
3. Uiso/Uaniso restraints and constraints
C10 \\sim C10': within 2A with sigma of 0.01 and sigma for terminal atoms of
0.02 within 2A
Uanis(C10) \\sim Ueq, Uanis(C10') \\sim Ueq: with sigma of 0.01 and sigma for
terminal atoms of 0.02
4. Others
 Sof(H9BC)=Sof(H9BD)=Sof(C10')=Sof(H10C)=Sof(H10D)=1-FVAR(1)
 Sof(H9AA)=Sof(H9AB)=Sof(C10)=Sof(H10A)=Sof(H10B)=FVAR(1)
5.a Riding coordinates:
 O6(H6A,H6B)
5.b Secondary CH2 refined with riding coordinates:
 C7(H7A,H7B), C8(H8A,H8B), C9(H9AA,H9AB), C10(H10A,H10B), C10'(H10C,H10D)
5.c Aromatic/amide H refined with riding coordinates:
 C3(H3), C4(H4)
5.d Idealised Me refined as rotating group:
 N1(H1A,H1B,H1C), N2(H2A,H2B,H2C)
;
_olex2_submission_special_instructions 'No special instructions were received'

loop_
_space_group_symop_operation_xyz
'x, y, z'
'-x, -y, -z'

loop_
_atom_site_label
_atom_site_type_symbol
_atom_site_fract_x
_atom_site_fract_y
_atom_site_fract_z
_atom_site_U_iso_or_equiv
_atom_site_adp_type
_atom_site_occupancy
_atom_site_site_symmetry_order
_atom_site_calc_flag
_atom_site_refinement_flags_posn
_atom_site_refinement_flags_adp
_atom_site_refinement_flags_occupancy
_atom_site_disorder_assembly
_atom_site_disorder_group
N1 N -0.1887(4) 0.2964(3) 0.4200(2) 0.0392(6) Uani 1 1 d . . . . .
H1A H -0.227034 0.275339 0.505958 0.059 Uiso 1 1 calc R U . . .
H1B H -0.070586 0.249213 0.388150 0.059 Uiso 1 1 calc R U . . .
H1C H -0.279373 0.269305 0.384106 0.059 Uiso 1 1 calc R U . . .
N2 N 0.7056(4) 0.2286(3) 1.0263(2) 0.0511(8) Uani 1 1 d . . . . .
H2A H 0.628515 0.230852 1.107372 0.077 Uiso 1 1 calc R U . . .
H2B H 0.818220 0.173731 1.027055 0.077 Uiso 1 1 calc R U . . .
H2C H 0.640316 0.191274 0.978032 0.077 Uiso 1 1 calc R U . . .
O1 O 0.4434(3) 0.1841(2) 0.55140(17) 0.0350(5) Uani 1 1 d . . . . .
O2 O 0.5054(3) 0.2338(2) 0.29355(18) 0.0424(6) Uani 1 1 d . . . . .
O3 O 0.1953(3) 0.1687(3) 0.30221(19) 0.0454(6) Uani 1 1 d . . . . .
O4 O 0.6835(3) 0.2329(3) 0.6990(2) 0.0527(7) Uani 1 1 d . . . . .
O5 O 0.4728(3) 0.1343(3) 0.88111(19) 0.0591(7) Uani 1 1 d . . . . .
O6 O 0.1047(3) 0.1375(3) 1.0615(2) 0.0694(9) Uani 1 1 d . . . . .
H6A H 0.127186 0.146811 1.134270 0.083 Uiso 1 1 d R U . . .
H6B H 0.216106 0.136101 1.003820 0.083 Uiso 1 1 d R U . . .
C1 C 0.3353(4) 0.1866(3) 0.3530(3) 0.0339(7) Uani 1 1 d . . . . .
C2 C 0.2959(4) 0.1502(3) 0.4971(3) 0.0323(7) Uani 1 1 d . . . . .
C3 C 0.1416(4) 0.0956(3) 0.5947(3) 0.0362(7) Uani 1 1 d . . . . .
H3 H 0.023136 0.065568 0.584822 0.043 Uiso 1 1 calc R U . . .
C4 C 0.1964(4) 0.0936(3) 0.7141(3) 0.0376(7) Uani 1 1 d . . . . .
H4 H 0.121091 0.061514 0.796679 0.045 Uiso 1 1 calc R U . . .
C5 C 0.3812(4) 0.1479(3) 0.6838(3) 0.0346(7) Uani 1 1 d . . . . .
C6 C 0.5244(5) 0.1746(4) 0.7602(3) 0.0407(8) Uani 1 1 d . . . . .
C7 C -0.1700(5) 0.4573(4) 0.3894(3) 0.0511(9) Uani 1 1 d . . . . .
H7A H -0.292786 0.508290 0.435575 0.061 Uiso 1 1 calc R U . . .
H7B H -0.154865 0.482067 0.296880 0.061 Uiso 1 1 calc R U . . .
C8 C 0.0074(5) 0.5097(4) 0.4267(3) 0.0459(8) Uani 1 1 d . . . . .
H8A H 0.018345 0.611852 0.396342 0.055 Uiso 1 1 calc R U . . .
H8B H 0.129426 0.457029 0.381686 0.055 Uiso 1 1 calc R U . . .
C9 C 0.7558(6) 0.3810(4) 0.9696(4) 0.0640(11) Uani 1 1 d D . . . .
H9AA H 0.861900 0.374800 0.889811 0.077 Uiso 0.675(13) 1 calc R U P A 1
H9AB H 0.808480 0.425004 1.030193 0.077 Uiso 0.675(13) 1 calc R U P A 1
H9BC H 0.789(18) 0.361(13) 0.863(12) 0.077 Uiso 0.325(13) 1 d . U P A 2
H9BD H 0.871(19) 0.390(13) 1.008(12) 0.077 Uiso 0.325(13) 1 d . U P A 2
C10 C 0.5814(9) 0.4823(7) 0.9393(8) 0.068(2) Uani 0.675(13) 1 d D U P A 1
H10A H 0.633482 0.572155 0.892795 0.081 Uiso 0.675(13) 1 calc R U P A 1
H10B H 0.522805 0.436772 0.882578 0.081 Uiso 0.675(13) 1 calc R U P A 1
C10' C 0.593(2) 0.5019(14) 1.0186(19) 0.079(4) Uani 0.325(13) 1 d D U P A 2
H10C H 0.562259 0.495230 1.112876 0.095 Uiso 0.325(13) 1 calc R U P A 2
H10D H 0.646837 0.595326 0.985635 0.095 Uiso 0.325(13) 1 calc R U P A 2

loop_
_atom_site_aniso_label
_atom_site_aniso_U_11
_atom_site_aniso_U_22
_atom_site_aniso_U_33
_atom_site_aniso_U_23
_atom_site_aniso_U_13
_atom_site_aniso_U_12
N1 0.0301(13) 0.0543(17) 0.0340(13) 0.0016(11) -0.0079(10) -0.0143(12)
N2 0.0378(15) 0.085(2) 0.0315(13) -0.0049(14) -0.0110(11) -0.0048(14)
O1 0.0293(11) 0.0500(13) 0.0259(10) 0.0035(8) -0.0069(8) -0.0131(9)
O2 0.0343(12) 0.0637(15) 0.0281(10) 0.0019(10) -0.0057(9) -0.0124(10)
O3 0.0378(12) 0.0704(16) 0.0328(11) -0.0078(10) -0.0135(9) -0.0117(11)
O4 0.0409(13) 0.0859(18) 0.0334(11) 0.0019(11) -0.0090(10) -0.0246(12)
O5 0.0461(14) 0.104(2) 0.0271(11) 0.0071(12) -0.0101(10) -0.0212(13)
O6 0.0357(13) 0.138(3) 0.0357(13) -0.0014(14) -0.0100(10) -0.0182(15)
C1 0.0345(16) 0.0377(17) 0.0293(14) -0.0021(12) -0.0076(12) -0.0053(13)
C2 0.0312(15) 0.0370(16) 0.0312(14) -0.0005(12) -0.0117(12) -0.0073(12)
C3 0.0322(16) 0.0418(17) 0.0369(15) 0.0041(13) -0.0116(13) -0.0149(13)
C4 0.0371(17) 0.0444(18) 0.0277(14) 0.0097(13) -0.0047(12) -0.0114(14)
C5 0.0353(16) 0.0438(18) 0.0238(13) 0.0036(12) -0.0071(12) -0.0079(13)
C6 0.0359(17) 0.057(2) 0.0295(15) 0.0014(14) -0.0099(13) -0.0064(15)
C7 0.054(2) 0.050(2) 0.054(2) 0.0062(16) -0.0226(17) -0.0125(17)
C8 0.050(2) 0.0377(18) 0.0510(19) 0.0022(15) -0.0127(16) -0.0149(15)
C9 0.057(2) 0.065(3) 0.064(3) 0.005(2) -0.012(2) -0.001(2)
C10 0.075(4) 0.080(4) 0.046(4) 0.003(3) -0.016(3) -0.005(3)
C10' 0.075(6) 0.096(6) 0.067(7) -0.006(6) -0.020(6) -0.009(6)

loop_
_atom_type_symbol
_atom_type_description
_atom_type_scat_dispersion_real
_atom_type_scat_dispersion_imag
_atom_type_scat_source
C C 0.0033 0.0016 'International Tables Vol C Tables 4.2.6.8 and 6.1.1.4'
H H 0.0000 0.0000 'International Tables Vol C Tables 4.2.6.8 and 6.1.1.4'
N N 0.0061 0.0033 'International Tables Vol C Tables 4.2.6.8 and 6.1.1.4'
O O 0.0106 0.0060 'International Tables Vol C Tables 4.2.6.8 and 6.1.1.4'

loop_
_geom_angle_atom_site_label_1
_geom_angle_atom_site_label_2
_geom_angle_atom_site_label_3
_geom_angle
_geom_angle_site_symmetry_1
_geom_angle_site_symmetry_3
_geom_angle_publ_flag
H1A N1 H1B 109.5 . . ?
H1A N1 H1C 109.5 . . ?
H1B N1 H1C 109.5 . . ?
C7 N1 H1A 109.5 . . ?
C7 N1 H1B 109.5 . . ?
C7 N1 H1C 109.5 . . ?
H2A N2 H2B 109.5 . . ?
H2A N2 H2C 109.5 . . ?
H2B N2 H2C 109.5 . . ?
C9 N2 H2A 109.5 . . ?
C9 N2 H2B 109.5 . . ?
C9 N2 H2C 109.5 . . ?
C5 O1 C2 107.7(2) . . ?
H6A O6 H6B 108.3 . . ?
O2 C1 C2 117.0(2) . . ?
O3 C1 O2 126.4(3) . . ?
O3 C1 C2 116.6(3) . . ?
O1 C2 C1 115.2(2) . . ?
C3 C2 O1 108.8(2) . . ?
C3 C2 C1 135.9(3) . . ?
C2 C3 H3 126.3 . . ?
C2 C3 C4 107.3(2) . . ?
C4 C3 H3 126.3 . . ?
C3 C4 H4 126.6 . . ?
C5 C4 C3 106.8(2) . . ?
C5 C4 H4 126.6 . . ?
O1 C5 C6 115.6(2) . . ?
C4 C5 O1 109.4(2) . . ?
C4 C5 C6 135.0(3) . . ?
O4 C6 O5 126.4(3) . . ?
O4 C6 C5 117.7(2) . . ?
O5 C6 C5 115.9(3) . . ?
N1 C7 H7A 108.9 . . ?
N1 C7 H7B 108.9 . . ?
N1 C7 C8 113.2(3) . . ?
H7A C7 H7B 107.8 . . ?
C8 C7 H7A 108.9 . . ?
C8 C7 H7B 108.9 . . ?
C7 C8 C8 114.5(3) . 2_566 ?
C7 C8 H8A 108.6 . . ?
C7 C8 H8B 108.6 . . ?
C8 C8 H8A 108.6 2_566 . ?
C8 C8 H8B 108.6 2_566 . ?
H8A C8 H8B 107.6 . . ?
N2 C9 H9AA 108.3 . . ?
N2 C9 H9AB 108.3 . . ?
N2 C9 H9BC 97(6) . . ?
N2 C9 H9BD 99(7) . . ?
N2 C9 C10 115.9(4) . . ?
N2 C9 C10' 115.3(7) . . ?
H9AA C9 H9AB 107.4 . . ?
H9BC C9 H9BD 119(9) . . ?
C10 C9 H9AA 108.3 . . ?
C10 C9 H9AB 108.3 . . ?
C10' C9 H9BC 117(6) . . ?
C10' C9 H9BD 107(7) . . ?
C9 C10 H10A 109.0 . . ?
C9 C10 H10B 109.0 . . ?
C10 C10 C9 113.0(7) 2_667 . ?
C10 C10 H10A 109.0 2_667 . ?
C10 C10 H10B 109.0 2_667 . ?
H10A C10 H10B 107.8 . . ?
C9 C10' H10C 108.5 . . ?
C9 C10' H10D 108.5 . . ?
C10' C10' C9 115.1(16) 2_667 . ?
C10' C10' H10C 108.5 2_667 . ?
C10' C10' H10D 108.5 2_667 . ?
H10C C10' H10D 107.5 . . ?

loop_
_geom_bond_atom_site_label_1
_geom_bond_atom_site_label_2
_geom_bond_distance
_geom_bond_site_symmetry_2
_geom_bond_publ_flag
N1 H1A 0.8900 . ?
N1 H1B 0.8900 . ?
N1 H1C 0.8900 . ?
N1 C7 1.504(4) . ?
N2 H2A 0.8900 . ?
N2 H2B 0.8900 . ?
N2 H2C 0.8900 . ?
N2 C9 1.509(5) . ?
O1 C2 1.383(3) . ?
O1 C5 1.378(3) . ?
O2 C1 1.275(3) . ?
O3 C1 1.267(3) . ?
O4 C6 1.262(4) . ?
O5 C6 1.268(3) . ?
O6 H6A 0.8501 . ?
O6 H6B 0.8500 . ?
C1 C2 1.496(4) . ?
C2 C3 1.371(4) . ?
C3 H3 0.9300 . ?
C3 C4 1.426(4) . ?
C4 H4 0.9300 . ?
C4 C5 1.369(4) . ?
C5 C6 1.500(4) . ?
C7 H7A 0.9700 . ?
C7 H7B 0.9700 . ?
C7 C8 1.530(5) . ?
C8 C8 1.536(6) 2_566 ?
C8 H8A 0.9700 . ?
C8 H8B 0.9700 . ?
C9 H9AA 0.9700 . ?
C9 H9AB 0.9700 . ?
C9 H9BC 1.14(13) . ?
C9 H9BD 1.01(13) . ?
C9 C10 1.538(6) . ?
C9 C10' 1.543(9) . ?
C10 C10 1.521(15) 2_667 ?
C10 H10A 0.9700 . ?
C10 H10B 0.9700 . ?
C10' C10' 1.45(3) 2_667 ?
C10' H10C 0.9700 . ?
C10' H10D 0.9700 . ?

loop_
_geom_hbond_atom_site_label_D
_geom_hbond_atom_site_label_H
_geom_hbond_atom_site_label_A
_geom_hbond_distance_DH
_geom_hbond_distance_HA
_geom_hbond_distance_DA
_geom_hbond_angle_DHA
_geom_hbond_site_symmetry_A
_geom_hbond_publ_flag
N1 H1A O4 0.89 2.00 2.885(3) 178.6 1_455 yes
N1 H1B O3 0.89 1.94 2.829(3) 172.4 . yes
N1 H1C O2 0.89 2.06 2.942(3) 172.8 1_455 yes
N2 H2A O2 0.89 1.95 2.829(3) 169.7 1_556 yes
N2 H2B O6 0.89 2.10 2.922(3) 152.2 1_655 yes
N2 H2C O5 0.89 1.90 2.783(4) 171.7 . yes
O6 H6A O3 0.85 2.01 2.864(3) 177.1 1_556 yes
O6 H6B O5 0.85 1.91 2.757(3) 177.1 . yes
C4 H4 O6 0.93 2.61 3.427(4) 146.5 2_557 yes
C8 H8A O4 0.97 2.55 3.295(4) 133.2 2_666 yes
C9 H9BC O4 1.14(13) 2.52(13) 3.520(5) 145(8) . yes

loop_
_geom_torsion_atom_site_label_1
_geom_torsion_atom_site_label_2
_geom_torsion_atom_site_label_3
_geom_torsion_atom_site_label_4
_geom_torsion
_geom_torsion_site_symmetry_1
_geom_torsion_site_symmetry_2
_geom_torsion_site_symmetry_3
_geom_torsion_site_symmetry_4
_geom_torsion_publ_flag
N1 C7 C8 C8 -64.1(5) . . . 2_566 ?
N2 C9 C10 C10 66.4(9) . . . 2_667 ?
N2 C9 C10' C10' -66(2) . . . 2_667 ?
O1 C2 C3 C4 -0.8(3) . . . . ?
O1 C5 C6 O4 3.0(4) . . . . ?
O1 C5 C6 O5 -176.4(3) . . . . ?
O2 C1 C2 O1 5.4(4) . . . . ?
O2 C1 C2 C3 -178.3(3) . . . . ?
O3 C1 C2 O1 -174.0(2) . . . . ?
O3 C1 C2 C3 2.2(5) . . . . ?
C1 C2 C3 C4 -177.2(3) . . . . ?
C2 O1 C5 C4 -0.7(3) . . . . ?
C2 O1 C5 C6 179.0(3) . . . . ?
C2 C3 C4 C5 0.4(3) . . . . ?
C3 C4 C5 O1 0.2(3) . . . . ?
C3 C4 C5 C6 -179.4(3) . . . . ?
C4 C5 C6 O4 -177.3(3) . . . . ?
C4 C5 C6 O5 3.3(5) . . . . ?
C5 O1 C2 C1 178.2(2) . . . . ?
C5 O1 C2 C3 1.0(3) . . . . ?
